data_7056843
loop_
_publ_author_name
'Alvarez-Rodr\'iguez, Nancy V.'
'Islas-J\'acome, Alejandro'
'Renter\'ia-G\'omez, Angel'
'C\'ardenas-Galindo, Luis E.'
'Unnamatla, M. V. Basavanag'
'G\'amez-Monta\~no, Roc\'io'

_publ_section_title
;
 Synthesis of
 1&#x2032;-tetrazolylmethyl-spiro[pyrrolidine-3,3&#x2032;-oxindoles] via
 two coupled one-pot processes Ugi-azide/Pictet--Spengler and oxidative
 spiro-rearrangement
;
_journal_issue 3
_journal_name_full 'New Journal of Chemistry'
_journal_page_first 1600
_journal_paper_doi 10.1039/C7NJ03829A
_journal_volume 42
_journal_year 2018
_chemical_formula_moiety 'C20 H20 N6 O'
_chemical_formula_sum 'C20 H20 N6 O'
_chemical_formula_weight 360.42
_chemical_melting_point 202.0(10)
_chemical_name_systematic 1'-((1-benzyl-1H-tetrazol-5-yl)methyl)spiro[indoline-3,3'-pyrrolidin]-2-one
_space_group_crystal_system monoclinic
_space_group_IT_number 14
_space_group_name_Hall '-P 2ybc'
_space_group_name_H-M_alt 'P 1 21/c 1'
_symmetry_Int_Tables_number 14
_symmetry_space_group_name_Hall '-P 2ybc'
_symmetry_space_group_name_H-M 'P 1 21/c 1'
_audit_block_doi 10.5517/ccdc.csd.cc1p0sq6
_audit_creation_date 2015-10-27
_audit_creation_method
;
Olex2 1.2
(compiled 2015.09.30 svn.r3233 for OlexSys, GUI svn.r5103)
;
_audit_update_record
;
2017-05-13 deposited with the CCDC.
2017-12-21 downloaded from the CCDC.
;
_cell_angle_alpha 90
_cell_angle_beta 111.585(6)
_cell_angle_gamma 90
_cell_formula_units_Z 4
_cell_length_a 17.3115(8)
_cell_length_b 6.3966(2)
_cell_length_c 18.3592(9)
_cell_measurement_reflns_used 9584
_cell_measurement_temperature 298.5
_cell_measurement_theta_max 26.3680
_cell_measurement_theta_min 3.7640
_cell_volume 1890.43(16)
_computing_cell_refinement
;
CrysAlisPro, Agilent Technologies,
Version 1.171.37.35 (release 13-08-2014 CrysAlis171 .NET)
(compiled Aug 13 2014,18:06:01)
;
_computing_data_collection
;
CrysAlisPro, Agilent Technologies,
Version 1.171.37.35 (release 13-08-2014 CrysAlis171 .NET)
(compiled Aug 13 2014,18:06:01)
;
_computing_data_reduction
;
CrysAlisPro, Agilent Technologies,
Version 1.171.37.35 (release 13-08-2014 CrysAlis171 .NET)
(compiled Aug 13 2014,18:06:01)
;
_computing_molecular_graphics 'Olex2 (Dolomanov et al., 2009)'
_computing_publication_material 'Olex2 (Dolomanov et al., 2009)'
_computing_structure_refinement 'olex2.refine (Bourhis et al., 2015)'
_computing_structure_solution 'ShelXS (Sheldrick, 2008)'
_diffrn_ambient_temperature 298.5
_diffrn_detector 'CCD plate'
_diffrn_detector_area_resol_mean 8.0945
_diffrn_detector_type EosS2
_diffrn_measured_fraction_theta_full 0.9110
_diffrn_measured_fraction_theta_max 0.9071
_diffrn_measurement_details
;
#__ type_ start__ end____ width___ exp.time_
  1 omega    1.00   83.00   1.0000   18.2400
omega____ theta____ kappa____ phi______ frames
    -       15.8070   57.0000   90.0000 82

#__ type_ start__ end____ width___ exp.time_
  2 omega    0.00   70.00   1.0000   18.2400
omega____ theta____ kappa____ phi______ frames
    -       15.8070   57.0000 -180.0000 70

#__ type_ start__ end____ width___ exp.time_
  3 omega   28.00   54.00   1.0000   18.2400
omega____ theta____ kappa____ phi______ frames
    -       15.8070  -99.0000  -90.0000 26

#__ type_ start__ end____ width___ exp.time_
  4 omega   40.00   74.00   1.0000   18.2400
omega____ theta____ kappa____ phi______ frames
    -       15.8070   57.0000 -150.0000 34

#__ type_ start__ end____ width___ exp.time_
  5 omega   -2.00   34.00   1.0000   18.2400
omega____ theta____ kappa____ phi______ frames
    -       15.8070  -99.0000    0.0000 36

#__ type_ start__ end____ width___ exp.time_
  6 omega  -20.00   55.00   1.0000   18.2400
omega____ theta____ kappa____ phi______ frames
    -       15.8070  -99.0000   30.0000 75

#__ type_ start__ end____ width___ exp.time_
  7 omega   -3.00   85.00   1.0000   18.2400
omega____ theta____ kappa____ phi______ frames
    -       15.8070   37.0000   30.0000 88

#__ type_ start__ end____ width___ exp.time_
  8 omega   35.00   88.00   1.0000   18.2400
omega____ theta____ kappa____ phi______ frames
    -       15.8070  178.0000  -30.0000 53

#__ type_ start__ end____ width___ exp.time_
  9 omega  -11.00   83.00   1.0000   18.2400
omega____ theta____ kappa____ phi______ frames
    -       15.8070   77.0000 -120.0000 94

#__ type_ start__ end____ width___ exp.time_
 10 omega  -11.00   60.00   1.0000   18.2400
omega____ theta____ kappa____ phi______ frames
    -       15.8070 -109.0000 -159.0000 71

#__ type_ start__ end____ width___ exp.time_
 11 omega  -53.00   35.00   1.0000   18.2400
omega____ theta____ kappa____ phi______ frames
    -       15.8070  -37.0000  -90.0000 88

#__ type_ start__ end____ width___ exp.time_
 12 omega  -85.00   -1.00   1.0000   18.2400
omega____ theta____ kappa____ phi______ frames
    -      -17.5258  -57.0000  150.0000 84

#__ type_ start__ end____ width___ exp.time_
 13 omega  -47.00    6.00   1.0000   18.2400
omega____ theta____ kappa____ phi______ frames
    -      -17.5258   19.0000  150.0000 53
;
_diffrn_measurement_device 'four-circle diffractometer'
_diffrn_measurement_device_type 'SuperNova, Single source at offset, EosS2'
_diffrn_measurement_method '\w scans'
_diffrn_orient_matrix_UB_11 0.0325706000
_diffrn_orient_matrix_UB_12 -0.0034728000
_diffrn_orient_matrix_UB_13 -0.0146922000
_diffrn_orient_matrix_UB_21 -0.0291084000
_diffrn_orient_matrix_UB_22 -0.0253401000
_diffrn_orient_matrix_UB_23 -0.0377249000
_diffrn_orient_matrix_UB_31 -0.0057861000
_diffrn_orient_matrix_UB_32 0.1079002000
_diffrn_orient_matrix_UB_33 -0.0093346000
_diffrn_radiation_monochromator mirror
_diffrn_radiation_probe x-ray
_diffrn_radiation_type 'Mo K\a'
_diffrn_radiation_wavelength 0.71073
_diffrn_reflns_av_R_equivalents 0.0306
_diffrn_reflns_av_unetI/netI 0.0228
_diffrn_reflns_limit_h_max 23
_diffrn_reflns_limit_h_min -23
_diffrn_reflns_limit_k_max 8
_diffrn_reflns_limit_k_min -8
_diffrn_reflns_limit_l_max 25
_diffrn_reflns_limit_l_min -25
_diffrn_reflns_number 34648
_diffrn_reflns_theta_full 29.6320
_diffrn_reflns_theta_max 29.63
_diffrn_reflns_theta_min 3.40
_diffrn_source 'SuperNova (Mo) X-ray Source'
_exptl_absorpt_coefficient_mu 0.083
_exptl_absorpt_correction_T_max 1.00000
_exptl_absorpt_correction_T_min 0.76312
_exptl_absorpt_correction_type multi-scan
_exptl_absorpt_process_details
;
CrysAlisPro, Agilent Technologies,
Version 1.171.37.35 (release 13-08-2014 CrysAlis171 .NET)
(compiled Aug 13 2014,18:06:01)
Empirical absorption correction using spherical harmonics,
 implemented in SCALE3 ABSPACK scaling algorithm.
;
_exptl_crystal_colour colourless
_exptl_crystal_colour_primary colourless
_exptl_crystal_density_diffrn 1.2663
_exptl_crystal_F_000 760.2807
_exptl_crystal_recrystallization_method 'Re-crystallisation from solvent: Hex-AcOEt (1/1 v/v)'
_exptl_crystal_size_max 0.102
_exptl_crystal_size_mid 0.083
_exptl_crystal_size_min 0.052
_refine_diff_density_max 0.8362
_refine_diff_density_min -0.3046
_refine_diff_density_rms 0.0729
_refine_ls_d_res_high 0.7187
_refine_ls_d_res_low 5.9899
_refine_ls_goodness_of_fit_ref 1.0505
_refine_ls_hydrogen_treatment mixed
_refine_ls_matrix_type full
_refine_ls_number_constraints 33
_refine_ls_number_parameters 249
_refine_ls_number_reflns 4822
_refine_ls_number_restraints 0
_refine_ls_restrained_S_all 1.0505
_refine_ls_R_factor_all 0.1010
_refine_ls_R_factor_gt 0.0750
_refine_ls_shift/su_max 0.0000
_refine_ls_shift/su_mean 0.0000
_refine_ls_structure_factor_coef Fsqd
_refine_ls_weighting_details 'w=1/[\s^2^(Fo^2^)+(0.0976P)^2^+1.5727P] where P=(Fo^2^+2Fc^2^)/3'
_refine_ls_weighting_scheme calc
_refine_ls_wR_factor_gt 0.2133
_refine_ls_wR_factor_ref 0.2298
_reflns_Friedel_coverage 0.0
_reflns_limit_h_max 22
_reflns_limit_h_min -23
_reflns_limit_k_max 8
_reflns_limit_k_min 0
_reflns_limit_l_max 25
_reflns_limit_l_min 0
_reflns_number_gt 3554
_reflns_number_total 4822
_reflns_threshold_expression I>=2u(I)
_cod_data_source_file c7nj03829a2.cif
_cod_data_source_block UMV_14
_cod_depositor_comments
;
The following automatic conversions were performed:

'_chemical_melting_point' value '201-203' was changed to '202.0(10)'
- the average value was taken and precision was estimated.

Automatic conversion script
Id: cif_fix_values 4973 2017-02-22 13:04:09Z antanas 

 Adding full bibliography for 7056843--7056844.cif.
;
_cod_database_code 7056843
_chemical_oxdiff_formula CHNO
_reflns_odcompleteness_completeness 99.71
_reflns_odcompleteness_iscentric 1
_reflns_odcompleteness_theta 26.32
_olex2_refinement_description
;
1. Fixed Uiso
 At 1.2 times of:
  All C(H) groups, All C(H,H) groups, All N(H) groups
2.a Secondary CH2 refined with riding coordinates:
 C11(H11a,H11b), C12(H12a,H12b), C13(H13a,H13b), C14(H14a,H14b), C20(H20a,H20b)
2.b Aromatic/amide H refined with riding coordinates:
 N1(H1), C5(H5), C6(H6), C8(H8), C22(H22), C23(H23), C24(H24), C26(H26)
;
_olex2_date_sample_data_collection 2015-08-25
_olex2_submission_original_sample_id UMV14
_olex2_submission_special_instructions 'No special instructions were received'

loop_
_space_group_symop_id
_space_group_symop_operation_xyz
1 x,y,z
2 -x,y+1/2,-z+1/2
3 -x,-y,-z
4 x,-y-1/2,z-1/2

loop_
_atom_site_label
_atom_site_type_symbol
_atom_site_fract_x
_atom_site_fract_y
_atom_site_fract_z
_atom_site_U_iso_or_equiv
_atom_site_adp_type
_atom_site_occupancy
_atom_site_refinement_flags_posn
O27 O 0.43088(14) 1.2757(4) 0.49429(13) 0.0681(6) Uani 1.000000 .
N1 N 0.45941(13) 1.4350(3) 0.39471(14) 0.0544(6) Uani 1.000000 .
H1 H 0.49856(13) 1.5168(3) 0.42262(14) 0.0653(7) Uiso 1.000000 R
N10 N 0.23421(11) 0.9829(3) 0.31799(11) 0.0389(4) Uani 1.000000 .
N15 N 0.06897(12) 0.7749(3) 0.19866(12) 0.0430(5) Uani 1.000000 .
N17 N 0.11034(14) 0.5589(4) 0.29503(15) 0.0554(6) Uani 1.000000 .
N18 N 0.06303(17) 0.4591(4) 0.22830(18) 0.0642(7) Uani 1.000000 .
N19 N 0.03770(15) 0.5866(4) 0.16996(16) 0.0586(6) Uani 1.000000 .
C2 C 0.42032(15) 1.2976(4) 0.42476(17) 0.0488(6) Uani 1.000000 .
C3 C 0.35797(14) 1.1743(4) 0.35706(15) 0.0429(6) Uani 1.000000 .
C4 C 0.36599(14) 1.2792(4) 0.28710(16) 0.0452(6) Uani 1.000000 .
C5 C 0.32617(18) 1.2475(5) 0.20752(18) 0.0600(7) Uani 1.000000 .
H5 H 0.28425(18) 1.1481(5) 0.18911(18) 0.0720(9) Uiso 1.000000 R
C6 C 0.3492(2) 1.3655(6) 0.1551(2) 0.0730(9) Uani 1.000000 .
H6 H 0.3226(2) 1.3446(6) 0.1015(2) 0.0876(11) Uiso 1.000000 R
C7 C 0.4113(2) 1.5130(6) 0.1822(2) 0.0692(8) Uani 1.000000 .
H7 H 0.427(2) 1.599(6) 0.146(2) 0.0830(10) Uiso 1.000000 R
C8 C 0.45192(18) 1.5465(4) 0.2610(2) 0.0600(8) Uani 1.000000 .
H8 H 0.49395(18) 1.6458(4) 0.2791(2) 0.0720(9) Uiso 1.000000 R
C9 C 0.42879(15) 1.4296(4) 0.31225(17) 0.0472(6) Uani 1.000000 .
C11 C 0.29899(16) 0.8243(4) 0.3479(2) 0.0612(8) Uani 1.000000 .
H11a H 0.29794(16) 0.7634(4) 0.3959(2) 0.0735(10) Uiso 1.000000 R
H11b H 0.29139(16) 0.7138(4) 0.3097(2) 0.0735(10) Uiso 1.000000 R
C12 C 0.37954(15) 0.9372(4) 0.36295(18) 0.0517(7) Uani 1.000000 .
H12a H 0.40286(15) 0.8985(4) 0.32423(18) 0.0620(8) Uiso 1.000000 R
H12b H 0.41944(15) 0.9034(4) 0.41460(18) 0.0620(8) Uiso 1.000000 R
C13 C 0.27097(14) 1.1731(4) 0.36006(16) 0.0457(6) Uani 1.000000 .
H13a H 0.23969(14) 1.2955(4) 0.33440(16) 0.0548(7) Uiso 1.000000 R
H13b H 0.27349(14) 1.1683(4) 0.41369(16) 0.0548(7) Uiso 1.000000 R
C14 C 0.15676(15) 0.9292(4) 0.32799(15) 0.0458(6) Uani 1.000000 .
H14a H 0.16866(15) 0.8884(4) 0.38193(15) 0.0549(7) Uiso 1.000000 R
H14b H 0.12086(15) 1.0509(4) 0.31690(15) 0.0549(7) Uiso 1.000000 R
C16 C 0.11326(13) 0.7556(4) 0.27523(14) 0.0406(5) Uani 1.000000 .
C20 C 0.05313(18) 0.9583(4) 0.14827(16) 0.0537(7) Uani 1.000000 .
H20a H -0.00465(18) 0.9572(4) 0.11323(16) 0.0644(8) Uiso 1.000000 R
H20b H 0.06195(18) 1.0827(4) 0.18055(16) 0.0644(8) Uiso 1.000000 R
C21 C 0.10713(17) 0.9710(4) 0.10009(14) 0.0492(6) Uani 1.000000 .
C22 C 0.1610(2) 0.8158(5) 0.0976(2) 0.0677(8) Uani 1.000000 .
H22 H 0.1655(2) 0.6949(5) 0.1271(2) 0.0812(10) Uiso 1.000000 R
C23 C 0.2089(3) 0.8374(6) 0.0515(2) 0.0839(11) Uani 1.000000 .
H23 H 0.2457(3) 0.7322(6) 0.0509(2) 0.1007(13) Uiso 1.000000 R
C24 C 0.2018(3) 1.0113(7) 0.0076(2) 0.0847(11) Uani 1.000000 .
H24 H 0.2333(3) 1.0248(7) -0.0237(2) 0.1016(14) Uiso 1.000000 R
C25 C 0.1491(3) 1.1656(7) 0.0093(2) 0.0834(12) Uani 1.000000 .
H25 H 0.142(3) 1.282(7) -0.019(3) 0.1001(15) Uiso 1.000000 R
C26 C 0.1019(2) 1.1484(5) 0.05603(19) 0.0686(9) Uani 1.000000 .
H26 H 0.0668(2) 1.2568(5) 0.05755(19) 0.0823(10) Uiso 1.000000 R

loop_
_atom_site_aniso_label
_atom_site_aniso_U_11
_atom_site_aniso_U_22
_atom_site_aniso_U_33
_atom_site_aniso_U_12
_atom_site_aniso_U_13
_atom_site_aniso_U_23
O27 0.0631(13) 0.0697(14) 0.0589(13) -0.0206(11) 0.0075(10) -0.0156(10)
N1 0.0425(11) 0.0429(12) 0.0700(15) -0.0142(9) 0.0115(10) -0.0203(10)
N10 0.0313(9) 0.0365(10) 0.0477(11) -0.0039(7) 0.0133(8) -0.0097(8)
N15 0.0394(10) 0.0407(11) 0.0488(12) -0.0099(8) 0.0160(9) -0.0086(9)
N17 0.0501(12) 0.0473(13) 0.0719(16) -0.0028(10) 0.0261(11) 0.0074(11)
N18 0.0627(15) 0.0443(13) 0.093(2) -0.0161(11) 0.0366(14) -0.0078(13)
N19 0.0519(13) 0.0509(13) 0.0734(16) -0.0204(11) 0.0237(12) -0.0175(12)
C2 0.0393(12) 0.0413(13) 0.0565(16) -0.0044(10) 0.0067(11) -0.0143(11)
C3 0.0316(11) 0.0337(11) 0.0552(14) -0.0028(9) 0.0062(10) -0.0112(10)
C4 0.0319(11) 0.0382(12) 0.0598(15) -0.0000(9) 0.0101(10) -0.0085(11)
C5 0.0487(15) 0.0637(18) 0.0584(17) -0.0133(13) 0.0089(13) -0.0055(14)
C6 0.0623(19) 0.087(2) 0.0597(19) -0.0066(17) 0.0113(15) 0.0037(17)
C7 0.0655(19) 0.0623(19) 0.079(2) 0.0013(15) 0.0257(17) 0.0115(17)
C8 0.0491(15) 0.0410(14) 0.090(2) -0.0047(11) 0.0257(15) -0.0091(14)
C9 0.0354(11) 0.0343(12) 0.0669(17) 0.0006(9) 0.0129(11) -0.0116(11)
C11 0.0413(14) 0.0387(13) 0.100(2) 0.0014(11) 0.0220(15) -0.0012(14)
C12 0.0323(11) 0.0364(12) 0.0757(18) 0.0005(9) 0.0074(11) -0.0091(12)
C13 0.0355(11) 0.0394(12) 0.0579(15) -0.0014(9) 0.0122(10) -0.0153(11)
C14 0.0370(12) 0.0554(15) 0.0454(13) -0.0043(10) 0.0158(10) -0.0106(11)
C16 0.0293(10) 0.0448(13) 0.0506(14) -0.0041(9) 0.0182(9) -0.0018(10)
C20 0.0550(15) 0.0505(15) 0.0517(15) 0.0027(12) 0.0150(12) 0.0002(12)
C21 0.0550(15) 0.0517(15) 0.0337(12) -0.0133(12) 0.0078(10) -0.0034(10)
C22 0.091(2) 0.0589(18) 0.0674(19) -0.0028(17) 0.0455(18) 0.0009(15)
C23 0.110(3) 0.080(2) 0.084(2) -0.003(2) 0.062(2) -0.006(2)
C24 0.112(3) 0.093(3) 0.062(2) -0.022(3) 0.047(2) -0.005(2)
C25 0.098(3) 0.086(3) 0.056(2) -0.025(2) 0.0164(19) 0.0216(18)
C26 0.0681(19) 0.0643(19) 0.0613(18) -0.0086(16) 0.0096(15) 0.0112(15)

loop_
_atom_type_symbol
_atom_type_scat_dispersion_real
_atom_type_scat_dispersion_imag
_atom_type_scat_Cromer_Mann_a1
_atom_type_scat_Cromer_Mann_a2
_atom_type_scat_Cromer_Mann_a3
_atom_type_scat_Cromer_Mann_a4
_atom_type_scat_Cromer_Mann_b1
_atom_type_scat_Cromer_Mann_b2
_atom_type_scat_Cromer_Mann_b3
_atom_type_scat_Cromer_Mann_b4
_atom_type_scat_Cromer_Mann_c
_atom_type_scat_source
_atom_type_scat_dispersion_source
H 0.00000 0.00000 0.49300 0.32291 0.14019 0.04081 10.51090 26.12570 3.14236 57.79970 0.0030380000826 'International Tables Volume C Table 6.1.1.4 (pp. 500-502)' 'Henke, Gullikson and Davis, At. Data and Nucl. Data Tables, 1993, 54, 2'
C 0.00347 0.00161 2.31000 1.02000 1.58860 0.86500 20.84390 10.20750 0.56870 51.65120 0.215599998832 'International Tables Volume C Table 6.1.1.4 (pp. 500-502)' 'Henke, Gullikson and Davis, At. Data and Nucl. Data Tables, 1993, 54, 2'
O 0.01158 0.00611 3.04850 2.28680 1.54630 0.86700 13.27710 5.70110 0.32390 32.90890 0.250800013542 'International Tables Volume C Table 6.1.1.4 (pp. 500-502)' 'Henke, Gullikson and Davis, At. Data and Nucl. Data Tables, 1993, 54, 2'
N 0.00653 0.00323 12.21260 3.13220 2.01250 1.16630 0.00570 9.89330 28.99750 0.58260 -11.5290002823 'International Tables Volume C Table 6.1.1.4 (pp. 500-502)' 'Henke, Gullikson and Davis, At. Data and Nucl. Data Tables, 1993, 54, 2'

loop_
_geom_angle_atom_site_label_1
_geom_angle_atom_site_label_2
_geom_angle_atom_site_label_3
_geom_angle
C9 N1 C2 112.2(2)
C13 N10 C11 104.79(19)
C14 N10 C11 113.7(2)
C14 N10 C13 111.86(18)
C16 N15 N19 108.8(2)
C20 N15 N19 121.2(2)
C20 N15 C16 130.1(2)
C16 N17 N18 105.8(2)
N19 N18 N17 111.2(2)
N18 N19 N15 106.0(2)
N1 C2 O27 126.5(2)
C3 C2 O27 125.1(3)
C3 C2 N1 108.3(2)
C4 C3 C2 101.8(2)
C12 C3 C2 111.5(2)
C12 C3 C4 113.6(2)
C13 C3 C2 112.5(2)
C13 C3 C4 115.9(2)
C13 C3 C12 101.94(19)
C5 C4 C3 132.2(2)
C9 C4 C3 109.3(2)
C9 C4 C5 118.4(3)
C6 C5 C4 119.5(3)
C7 C6 C5 120.4(3)
C8 C7 C6 121.1(3)
C9 C8 C7 118.2(3)
C4 C9 N1 108.1(2)
C8 C9 N1 129.4(2)
C8 C9 C4 122.5(3)
C12 C11 N10 105.5(2)
C11 C12 C3 105.83(19)
C3 C13 N10 103.27(18)
C16 C14 N10 111.28(19)
N17 C16 N15 108.3(2)
C14 C16 N15 125.1(2)
C14 C16 N17 126.7(2)
C21 C20 N15 113.8(2)
C22 C21 C20 123.7(3)
C26 C21 C20 117.9(3)
C26 C21 C22 118.3(3)
C23 C22 C21 120.7(3)
C24 C23 C22 120.0(4)
C25 C24 C23 120.0(4)
C26 C25 C24 120.8(4)
C25 C26 C21 120.1(4)

loop_
_geom_bond_atom_site_label_1
_geom_bond_atom_site_label_2
_geom_bond_distance
O27 C2 1.229(3)
N1 C2 1.345(4)
N1 C9 1.408(4)
N10 C11 1.461(3)
N10 C13 1.456(3)
N10 C14 1.460(3)
N15 N19 1.346(3)
N15 C16 1.337(3)
N15 C20 1.457(3)
N17 N18 1.357(4)
N17 C16 1.316(3)
N18 N19 1.288(4)
C2 C3 1.531(3)
C3 C4 1.500(4)
C3 C12 1.556(3)
C3 C13 1.527(3)
C4 C5 1.382(4)
C4 C9 1.397(3)
C5 C6 1.392(5)
C6 C7 1.378(5)
C7 C8 1.373(5)
C8 C9 1.372(4)
C11 C12 1.503(4)
C14 C16 1.484(3)
C20 C21 1.507(4)
C21 C22 1.375(4)
C21 C26 1.377(4)
C22 C23 1.393(5)
C23 C24 1.353(6)
C24 C25 1.353(6)
C25 C26 1.389(5)

loop_
_geom_hbond_atom_site_label_D
_geom_hbond_atom_site_label_H
_geom_hbond_atom_site_label_A
_geom_hbond_distance_DH
_geom_hbond_distance_HA
_geom_hbond_distance_DA
_geom_hbond_angle_DHA
_geom_hbond_site_symmetry_A
N1 H1 O27 0.8600 2.052(3) 2.887(3) 163.59(10) 3_686
